data_7106544
loop_
_publ_author_name
'Jung-Jae Lee'
'Jeffrey M. Baumes'
'Richard D. Connell'
'Allen G. Oliver'
'Bradley D. Smith'

_publ_section_title
;
 Squaraine [2]Catenanes: synthesis, structure and molecular dynamics
;
_journal_name_full Chem.Commun.
_journal_page_first 7188
_journal_paper_doi 10.1039/c1cc10946d
_journal_volume 47
_journal_year 2011
_chemical_formula_moiety 'C42 H62 N2 O4, C48 H36 N6 O4, 2(C2 H3 N)'
_chemical_formula_sum 'C94 H104 N10 O8'
_chemical_formula_weight 1501.87
_chemical_name_systematic
;
?
;
_space_group_IT_number 15
_symmetry_cell_setting monoclinic
_symmetry_space_group_name_Hall '-C 2yc'
_symmetry_space_group_name_H-M 'C 1 2/c 1'
_atom_sites_solution_hydrogens geom
_atom_sites_solution_primary direct
_atom_sites_solution_secondary difmap
_audit_creation_method SHELXL-97
_cell_angle_alpha 90.00
_cell_angle_beta 112.016(5)
_cell_angle_gamma 90.00
_cell_formula_units_Z 4
_cell_length_a 21.4062(18)
_cell_length_b 15.2138(13)
_cell_length_c 26.813(4)
_cell_measurement_reflns_used 1495
_cell_measurement_temperature 100(2)
_cell_measurement_theta_max 19.62
_cell_measurement_theta_min 2.36
_cell_volume 8095.4(16)
_computing_cell_refinement 'Bruker SAINT v7.68A'
_computing_data_collection 'Bruker APEX-II v2010-3'
_computing_data_reduction 'Bruker SAINT v7.68A'
_computing_structure_refinement 'SHELXL-97 (Sheldrick, 2008)'
_computing_structure_solution 'SHELXS-97 (Sheldrick, 2008)'
_diffrn_ambient_temperature 100(2)
_diffrn_detector_area_resol_mean 8.33
_diffrn_measured_fraction_theta_full 0.998
_diffrn_measured_fraction_theta_max 0.998
_diffrn_measurement_device_type 'Bruker Kappa X8-APEX-II'
_diffrn_measurement_method 'combination of \w and \f-scans '
_diffrn_radiation_monochromator graphite
_diffrn_radiation_source 'fine-focus sealed tube'
_diffrn_radiation_type MoK\a
_diffrn_radiation_wavelength 0.71073
_diffrn_reflns_av_R_equivalents 0.0739
_diffrn_reflns_av_sigmaI/netI 0.0935
_diffrn_reflns_limit_h_max 22
_diffrn_reflns_limit_h_min -22
_diffrn_reflns_limit_k_max 16
_diffrn_reflns_limit_k_min -16
_diffrn_reflns_limit_l_max 24
_diffrn_reflns_limit_l_min -28
_diffrn_reflns_number 20247
_diffrn_reflns_theta_full 21.97
_diffrn_reflns_theta_max 21.97
_diffrn_reflns_theta_min 1.64
_exptl_absorpt_coefficient_mu 0.079
_exptl_absorpt_correction_T_max 0.9937
_exptl_absorpt_correction_T_min 0.9860
_exptl_absorpt_correction_type empirical
_exptl_absorpt_process_details 'SADABS, Sheldrick, 2008'
_exptl_crystal_colour 'pale brown'
_exptl_crystal_density_diffrn 1.232
_exptl_crystal_density_method 'not measured'
_exptl_crystal_description block
_exptl_crystal_F_000 3208
_exptl_crystal_size_max 0.18
_exptl_crystal_size_mid 0.12
_exptl_crystal_size_min 0.08
_refine_diff_density_max 0.538
_refine_diff_density_min -0.391
_refine_diff_density_rms 0.059
_refine_ls_extinction_method none
_refine_ls_goodness_of_fit_ref 1.023
_refine_ls_hydrogen_treatment constr
_refine_ls_matrix_type full
_refine_ls_number_parameters 499
_refine_ls_number_reflns 4932
_refine_ls_number_restraints 16
_refine_ls_restrained_S_all 1.032
_refine_ls_R_factor_all 0.1565
_refine_ls_R_factor_gt 0.0758
_refine_ls_shift/su_max 0.000
_refine_ls_shift/su_mean 0.000
_refine_ls_structure_factor_coef Fsqd
_refine_ls_weighting_details 'calc w=1/[\s^2^(Fo^2^)+(0.1030P)^2^+14.3329P] where P=(Fo^2^+2Fc^2^)/3'
_refine_ls_weighting_scheme calc
_refine_ls_wR_factor_gt 0.1827
_refine_ls_wR_factor_ref 0.2262
_reflns_number_gt 2560
_reflns_number_total 4932
_reflns_threshold_expression >2sigma(I)
_cod_data_source_file c1cc10946d.txt
_cod_data_source_block nd1013
_cod_original_cell_volume 8095.5(15)
_cod_original_sg_symbol_H-M C2/c
_cod_database_code 7106544

loop_
_symmetry_equiv_pos_as_xyz
'x, y, z'
'-x, y, -z+1/2'
'x+1/2, y+1/2, z'
'-x+1/2, y+1/2, -z+1/2'
'-x, -y, -z'
'x, -y, z-1/2'
'-x+1/2, -y+1/2, -z'
'x+1/2, -y+1/2, z-1/2'

loop_
_atom_site_label
_atom_site_type_symbol
_atom_site_fract_x
_atom_site_fract_y
_atom_site_fract_z
_atom_site_U_iso_or_equiv
_atom_site_adp_type
_atom_site_occupancy
_atom_site_symmetry_multiplicity
_atom_site_calc_flag
_atom_site_refinement_flags
_atom_site_disorder_assembly
_atom_site_disorder_group
O1 O 0.10915(16) 0.6307(2) 0.25724(14) 0.0315(10) Uani 1 1 d . . .
O2 O 0.17124(19) 0.4373(3) 0.54879(17) 0.0571(13) Uani 1 1 d . . .
N1 N 0.1153(2) 0.6037(3) 0.5155(2) 0.0435(13) Uani 1 1 d . . .
C1 C 0.0486(3) 0.6322(3) 0.2530(2) 0.0287(14) Uani 1 1 d . . .
C2 C 0.0162(2) 0.6329(3) 0.2921(2) 0.0254(13) Uani 1 1 d . . .
C3 C 0.0399(3) 0.6312(3) 0.3480(2) 0.0294(14) Uani 1 1 d . . .
C4 C 0.1098(3) 0.6299(3) 0.3789(2) 0.0315(14) Uani 1 1 d . . .
H4A H 0.1404 0.6338 0.3610 0.038 Uiso 1 1 calc R . .
C5 C 0.1343(3) 0.6236(3) 0.4327(3) 0.0380(15) Uani 1 1 d . . .
H5A H 0.1817 0.6236 0.4518 0.046 Uiso 1 1 calc R . .
C6 C 0.0907(3) 0.6168(4) 0.4620(2) 0.0359(15) Uani 1 1 d . . .
C7 C 0.0202(3) 0.6228(3) 0.4308(2) 0.0355(15) Uani 1 1 d . . .
H7A H -0.0108 0.6226 0.4485 0.043 Uiso 1 1 calc R . .
C8 C -0.0036(3) 0.6288(3) 0.3764(2) 0.0320(14) Uani 1 1 d . . .
H8A H -0.0509 0.6316 0.3570 0.038 Uiso 1 1 calc R . .
C9 C 0.0719(3) 0.6058(4) 0.5466(2) 0.0414(16) Uani 1 1 d . . .
H9A H 0.0931 0.5718 0.5802 0.050 Uiso 1 1 calc R . .
H9B H 0.0280 0.5782 0.5255 0.050 Uiso 1 1 calc R . .
C10 C 0.0607(3) 0.7007(4) 0.5601(3) 0.0539(19) Uani 1 1 d . . .
H10A H 0.0318 0.7012 0.5811 0.081 Uiso 1 1 calc R . .
H10B H 0.0389 0.7339 0.5268 0.081 Uiso 1 1 calc R . .
H10C H 0.1041 0.7278 0.5812 0.081 Uiso 1 1 calc R . .
C11 C 0.1870(3) 0.5928(4) 0.5464(3) 0.0542(19) Uani 1 1 d . . .
H11A H 0.1956 0.6019 0.5850 0.065 Uiso 1 1 calc R . .
H11B H 0.2121 0.6384 0.5354 0.065 Uiso 1 1 calc R . .
C12 C 0.2132(3) 0.5032(4) 0.5393(3) 0.056(2) Uani 1 1 d . . .
H12A H 0.2125 0.4974 0.5024 0.068 Uiso 1 1 calc R . .
H12B H 0.2602 0.4960 0.5650 0.068 Uiso 1 1 calc R . .
C13 C 0.1950(3) 0.3511(5) 0.5444(3) 0.067(2) Uani 1 1 d . . .
H13A H 0.2396 0.3415 0.5734 0.081 Uiso 1 1 calc R . .
H13B H 0.2002 0.3448 0.5094 0.081 Uiso 1 1 calc R . .
C14 C 0.1454(3) 0.2836(5) 0.5486(3) 0.067(2) Uani 1 1 d . A .
H14A H 0.1022 0.2898 0.5176 0.080 Uiso 1 1 calc R . .
H14B H 0.1367 0.2940 0.5819 0.080 Uiso 1 1 calc R . .
C15 C 0.1727(4) 0.1913(5) 0.5495(3) 0.086(3) Uani 1 1 d D . .
H15A H 0.2151 0.1854 0.5813 0.104 Uiso 1 1 calc R A .
H15B H 0.1836 0.1830 0.5170 0.104 Uiso 1 1 calc R . .
C16 C 0.1238(5) 0.1181(7) 0.5513(5) 0.076(4) Uiso 0.701(8) 1 d PD A -1
H16A H 0.1491 0.0621 0.5606 0.091 Uiso 0.701(8) 1 calc PR A -1
H16B H 0.1076 0.1317 0.5805 0.091 Uiso 0.701(8) 1 calc PR A -1
C17 C 0.0631(5) 0.1047(7) 0.4998(4) 0.079(4) Uiso 0.701(8) 1 d PD A -1
H17A H 0.0316 0.1535 0.4975 0.094 Uiso 0.701(8) 1 calc PR A -1
H17B H 0.0407 0.0501 0.5045 0.094 Uiso 0.701(8) 1 calc PR A -1
C18 C 0.0688(7) 0.0981(14) 0.4450(5) 0.113(10) Uiso 0.701(8) 1 d PD A -1
H18A H 0.0985 0.0481 0.4456 0.136 Uiso 0.701(8) 1 calc PR A -1
H18B H 0.0905 0.1523 0.4389 0.136 Uiso 0.701(8) 1 calc PR A -1
C19 C 0.0004(5) 0.0857(7) 0.3972(4) 0.081(4) Uiso 0.701(8) 1 d PD A -1
H19A H -0.0185 0.0286 0.4024 0.098 Uiso 0.701(8) 1 calc PR A -1
H19B H -0.0305 0.1320 0.4001 0.098 Uiso 0.701(8) 1 calc PR A -1
C20 C -0.0017(7) 0.0875(7) 0.3405(5) 0.087(4) Uiso 0.701(8) 1 d PD A -1
H20A H 0.0397 0.0576 0.3411 0.104 Uiso 0.701(8) 1 calc PR A -1
H20B H -0.0401 0.0501 0.3188 0.104 Uiso 0.701(8) 1 calc PR A -1
C21 C -0.0074(9) 0.1705(9) 0.3101(7) 0.166(7) Uiso 0.701(8) 1 d PD A -1
H21A H 0.0210 0.2148 0.3357 0.200 Uiso 0.701(8) 1 calc PR A -1
H21B H -0.0546 0.1908 0.2988 0.200 Uiso 0.701(8) 1 calc PR A -1
C22 C 0.0111(9) 0.1722(7) 0.2610(6) 0.061(4) Uiso 0.50 1 d PD A -1
H22 H 0.0225 0.2270 0.2497 0.074 Uiso 0.50 1 calc PR A -1
C23 C 0.0122(7) 0.1017(9) 0.2331(5) 0.066(4) Uiso 0.50 1 d PD A -1
H23 H -0.0116 0.0508 0.2365 0.079 Uiso 0.50 1 calc PR A -1
C24 C 0.0501(8) 0.0994(16) 0.1956(7) 0.071(8) Uiso 0.299(8) 1 d PD A -1
H24A H 0.0578 0.0401 0.1838 0.085 Uiso 0.299(8) 1 calc PR A -1
H24B H 0.0909 0.1367 0.2064 0.085 Uiso 0.299(8) 1 calc PR A -1
C25 C -0.0155(14) 0.1442(15) 0.1599(10) 0.22(3) Uiso 0.299(8) 1 d PD A -1
H25A H -0.0407 0.1645 0.1821 0.268 Uiso 0.299(8) 1 calc PR A -1
H25B H -0.0054 0.1959 0.1418 0.268 Uiso 0.299(8) 1 calc PR A -1
C26 C -0.0573(8) 0.0780(12) 0.1183(7) 0.042(6) Uiso 0.299(8) 1 d PD A -1
H26A H -0.1052 0.0833 0.1138 0.051 Uiso 0.299(8) 1 calc PR A -1
H26B H -0.0421 0.0177 0.1311 0.051 Uiso 0.299(8) 1 calc PR A -1
C27 C -0.051(2) 0.093(3) 0.0645(9) 0.094(17) Uiso 0.299(8) 1 d PD A -1
H27A H -0.0102 0.0629 0.0632 0.113 Uiso 0.299(8) 1 calc PR A -1
H27B H -0.0471 0.1567 0.0580 0.113 Uiso 0.299(8) 1 calc PR A -1
C28 C -0.1153(13) 0.0542(18) 0.0227(11) 0.096(10) Uiso 0.299(8) 1 d PD A -1
H28A H -0.1531 0.0609 0.0352 0.116 Uiso 0.299(8) 1 calc PR A -1
H28B H -0.1090 -0.0093 0.0179 0.116 Uiso 0.299(8) 1 calc PR A -1
C29 C -0.132(2) 0.1032(18) -0.0316(14) 0.17(2) Uiso 0.299(8) 1 d PD . -1
H29A H -0.1556 0.0598 -0.0599 0.203 Uiso 0.299(8) 1 calc PR A -1
H29B H -0.0879 0.1140 -0.0347 0.203 Uiso 0.299(8) 1 calc PR A -1
O3 O 0.21456(17) 0.3971(2) 0.17644(15) 0.0360(10) Uani 1 1 d . . .
O4 O 0.22366(17) 0.8670(2) 0.18852(16) 0.0428(11) Uani 1 1 d . . .
N2 N 0.14727(19) 0.4670(3) 0.21120(18) 0.0320(12) Uani 1 1 d . . .
H2A H 0.1336 0.5174 0.2197 0.038 Uiso 1 1 calc R . .
N3 N 0.15423(19) 0.7951(3) 0.22101(18) 0.0345(12) Uani 1 1 d . . .
H3A H 0.1395 0.7444 0.2281 0.041 Uiso 1 1 calc R . .
N4A N 0.2891(3) 0.5506(4) 0.1828(2) 0.0561(18) Uani 0.50 1 d P B 1
C4A C 0.2930(3) 0.7110(4) 0.1890(3) 0.0618(19) Uani 0.50 1 d P B 1
H4A1 H 0.3163 0.7640 0.1889 0.074 Uiso 0.50 1 calc PR B 1
C4B C 0.2891(3) 0.5506(4) 0.1828(2) 0.0561(18) Uani 0.50 1 d P B 2
H4B H 0.3091 0.4971 0.1779 0.067 Uiso 0.50 1 calc PR B 2
N4B N 0.2930(3) 0.7110(4) 0.1890(3) 0.0618(19) Uani 0.50 1 d P B 2
C31 C 0.0094(3) 0.4054(3) 0.3049(2) 0.0293(14) Uani 1 1 d . . .
C32 C 0.0222(3) 0.4100(3) 0.3607(2) 0.0326(15) Uani 1 1 d . . .
H32A H -0.0150 0.4122 0.3718 0.039 Uiso 1 1 calc R . .
C33 C 0.0853(3) 0.4115(4) 0.3987(3) 0.0386(15) Uani 1 1 d . . .
H33A H 0.0919 0.4148 0.4357 0.046 Uiso 1 1 calc R . .
C34 C 0.1415(3) 0.4080(4) 0.3826(3) 0.0416(16) Uani 1 1 d . . .
H34A H 0.1858 0.4076 0.4092 0.050 Uiso 1 1 calc R . .
C35 C 0.1327(3) 0.4053(3) 0.3306(3) 0.0360(15) Uani 1 1 d . . .
H35A H 0.1711 0.4043 0.3209 0.043 Uiso 1 1 calc R . .
C36 C 0.0666(2) 0.4040(3) 0.2889(2) 0.0284(14) Uani 1 1 d . . .
C37 C 0.0563(3) 0.3999(3) 0.2339(2) 0.0276(14) Uani 1 1 d . . .
C38 C 0.1155(3) 0.3843(3) 0.2173(2) 0.0326(14) Uani 1 1 d . . .
H38A H 0.1492 0.3473 0.2447 0.039 Uiso 1 1 calc R . .
H38B H 0.0999 0.3519 0.1827 0.039 Uiso 1 1 calc R . .
C39 C 0.1976(2) 0.4652(4) 0.1924(2) 0.0327(15) Uani 1 1 d . B .
C40 C 0.2293(2) 0.5529(4) 0.1903(2) 0.0350(15) Uani 1 1 d . . .
C41 C 0.2015(2) 0.6321(4) 0.1960(2) 0.0326(14) Uani 1 1 d . B .
H41A H 0.1595 0.6326 0.2005 0.039 Uiso 1 1 calc R . .
C42 C 0.2331(3) 0.7106(4) 0.1953(2) 0.0336(15) Uani 1 1 d . . .
C43 C 0.3182(3) 0.6306(5) 0.1827(3) 0.080(3) Uani 1 1 d . . .
H43A H 0.3599 0.6305 0.1779 0.096 Uiso 1 1 calc R B 1
C44 C 0.2041(3) 0.7978(4) 0.2015(2) 0.0362(15) Uani 1 1 d . B .
C45 C 0.1252(3) 0.8773(3) 0.2302(3) 0.0418(17) Uani 1 1 d . . .
H45A H 0.1151 0.9156 0.1983 0.050 Uiso 1 1 calc R . .
H45B H 0.1587 0.9079 0.2613 0.050 Uiso 1 1 calc R . .
C46 C 0.0609(3) 0.8631(3) 0.2409(3) 0.0360(15) Uani 1 1 d . . .
C47 C -0.0013(3) 0.8584(3) 0.1970(3) 0.0359(16) Uani 1 1 d . . .
C48 C -0.0635(3) 0.8584(3) 0.2066(3) 0.0353(15) Uani 1 1 d . . .
C49 C -0.1255(3) 0.8554(4) 0.1608(3) 0.0437(17) Uani 1 1 d . . .
H49A H -0.1670 0.8572 0.1660 0.052 Uiso 1 1 calc R . .
C50 C -0.1261(3) 0.8499(4) 0.1101(3) 0.0522(18) Uani 1 1 d . . .
H50A H -0.1680 0.8471 0.0805 0.063 Uiso 1 1 calc R . .
C51 C -0.0652(3) 0.8485(4) 0.1005(3) 0.0507(18) Uani 1 1 d . . .
H51A H -0.0662 0.8446 0.0649 0.061 Uiso 1 1 calc R . .
C52 C -0.0057(3) 0.8525(3) 0.1430(3) 0.0433(17) Uani 1 1 d . . .
H52A H 0.0348 0.8514 0.1363 0.052 Uiso 1 1 calc R . .
N1S N 0.3007(3) 0.6389(6) 0.4448(3) 0.104(3) Uani 1 1 d . . .
C1S C 0.2927(4) 0.6279(8) 0.4012(5) 0.121(4) Uani 1 1 d . . .
C2S C 0.2811(4) 0.6082(9) 0.3446(4) 0.176(6) Uani 1 1 d . . .
H2SA H 0.3211 0.6244 0.3373 0.264 Uiso 1 1 calc R . .
H2SB H 0.2423 0.6419 0.3210 0.264 Uiso 1 1 calc R . .
H2SC H 0.2722 0.5452 0.3379 0.264 Uiso 1 1 calc R . .

loop_
_atom_site_aniso_label
_atom_site_aniso_U_11
_atom_site_aniso_U_22
_atom_site_aniso_U_33
_atom_site_aniso_U_23
_atom_site_aniso_U_13
_atom_site_aniso_U_12
O1 0.016(2) 0.044(2) 0.036(3) 0.0011(19) 0.0115(19) -0.0012(17)
O2 0.035(3) 0.084(3) 0.054(3) 0.017(3) 0.018(2) 0.017(2)
N1 0.031(3) 0.073(4) 0.029(3) 0.003(3) 0.014(3) 0.009(3)
C1 0.023(4) 0.027(3) 0.033(4) 0.002(3) 0.007(3) -0.003(3)
C2 0.019(3) 0.029(3) 0.031(4) 0.004(3) 0.013(3) 0.000(3)
C3 0.021(3) 0.040(3) 0.029(4) 0.001(3) 0.012(3) 0.001(3)
C4 0.023(3) 0.043(4) 0.033(4) 0.007(3) 0.015(3) 0.010(3)
C5 0.025(3) 0.051(4) 0.039(4) 0.009(4) 0.012(3) 0.011(3)
C6 0.031(4) 0.050(4) 0.029(4) 0.006(3) 0.014(3) 0.007(3)
C7 0.026(4) 0.048(4) 0.038(4) 0.003(3) 0.019(3) 0.006(3)
C8 0.022(3) 0.041(3) 0.033(4) 0.000(3) 0.011(3) 0.003(3)
C9 0.038(4) 0.061(4) 0.029(4) 0.005(3) 0.018(3) 0.006(3)
C10 0.060(4) 0.061(4) 0.052(5) 0.005(4) 0.034(4) 0.005(4)
C11 0.036(4) 0.091(5) 0.035(4) 0.015(4) 0.014(3) 0.014(4)
C12 0.028(4) 0.094(5) 0.047(5) 0.023(4) 0.015(3) 0.016(4)
C13 0.036(4) 0.094(6) 0.070(6) 0.015(5) 0.018(4) 0.022(4)
C14 0.039(4) 0.104(6) 0.055(5) 0.013(5) 0.016(4) 0.010(4)
C15 0.061(5) 0.086(6) 0.106(7) -0.001(5) 0.024(5) 0.007(5)
O3 0.030(2) 0.051(3) 0.030(3) 0.002(2) 0.015(2) 0.0101(19)
O4 0.027(2) 0.052(3) 0.052(3) 0.008(2) 0.017(2) -0.004(2)
N2 0.024(3) 0.031(3) 0.045(3) 0.000(2) 0.018(3) 0.003(2)
N3 0.020(3) 0.039(3) 0.050(3) 0.005(3) 0.020(3) -0.004(2)
N4A 0.036(4) 0.076(4) 0.070(5) 0.019(4) 0.036(4) 0.015(3)
C4A 0.028(4) 0.083(5) 0.084(5) 0.015(4) 0.032(4) -0.002(3)
C4B 0.036(4) 0.076(4) 0.070(5) 0.019(4) 0.036(4) 0.015(3)
N4B 0.028(4) 0.083(5) 0.084(5) 0.015(4) 0.032(4) -0.002(3)
C31 0.027(4) 0.028(3) 0.040(4) 0.005(3) 0.019(3) 0.007(3)
C32 0.026(4) 0.039(3) 0.036(4) 0.000(3) 0.016(3) 0.003(3)
C33 0.031(4) 0.049(4) 0.037(4) -0.001(3) 0.013(3) 0.007(3)
C34 0.024(3) 0.061(4) 0.036(5) -0.002(4) 0.007(3) 0.009(3)
C35 0.021(4) 0.046(4) 0.045(4) -0.003(3) 0.018(3) 0.008(3)
C36 0.018(3) 0.029(3) 0.039(4) -0.002(3) 0.011(3) 0.003(3)
C37 0.019(3) 0.030(3) 0.040(4) -0.002(3) 0.018(3) -0.003(3)
C38 0.027(3) 0.041(4) 0.034(4) -0.003(3) 0.015(3) 0.000(3)
C39 0.016(3) 0.049(4) 0.032(4) 0.002(3) 0.008(3) 0.007(3)
C40 0.020(3) 0.055(4) 0.034(4) 0.006(3) 0.014(3) 0.002(3)
C41 0.019(3) 0.051(4) 0.032(4) 0.004(3) 0.013(3) 0.010(3)
C42 0.020(3) 0.041(4) 0.043(4) 0.010(3) 0.015(3) -0.002(3)
C43 0.038(4) 0.108(7) 0.119(8) 0.034(6) 0.057(5) 0.015(5)
C44 0.017(3) 0.050(4) 0.040(4) 0.003(3) 0.009(3) -0.002(3)
C45 0.033(4) 0.035(4) 0.066(5) 0.006(3) 0.029(3) 0.002(3)
C46 0.022(4) 0.031(3) 0.060(5) 0.002(3) 0.021(4) -0.002(3)
C47 0.026(4) 0.031(3) 0.056(5) 0.000(3) 0.021(3) -0.001(3)
C48 0.023(4) 0.026(3) 0.059(5) -0.001(3) 0.017(4) 0.004(3)
C49 0.022(4) 0.048(4) 0.058(5) -0.012(4) 0.011(4) -0.001(3)
C50 0.031(4) 0.058(5) 0.054(5) -0.009(4) 0.001(4) 0.007(3)
C51 0.042(4) 0.054(4) 0.057(5) -0.003(4) 0.019(4) 0.007(4)
C52 0.040(4) 0.041(4) 0.057(5) 0.001(4) 0.028(4) 0.000(3)
N1S 0.048(4) 0.179(8) 0.085(6) 0.024(6) 0.024(5) -0.011(4)
C1S 0.035(5) 0.242(13) 0.088(8) 0.039(10) 0.026(6) -0.009(6)
C2S 0.057(6) 0.42(2) 0.050(6) 0.019(10) 0.018(5) -0.017(8)

loop_
_atom_type_symbol
_atom_type_description
_atom_type_scat_dispersion_real
_atom_type_scat_dispersion_imag
_atom_type_scat_source
C C 0.0033 0.0016 'International Tables Vol C Tables 4.2.6.8 and 6.1.1.4'
H H 0.0000 0.0000 'International Tables Vol C Tables 4.2.6.8 and 6.1.1.4'
N N 0.0061 0.0033 'International Tables Vol C Tables 4.2.6.8 and 6.1.1.4'
O O 0.0106 0.0060 'International Tables Vol C Tables 4.2.6.8 and 6.1.1.4'

loop_
_geom_angle_atom_site_label_1
_geom_angle_atom_site_label_2
_geom_angle_atom_site_label_3
_geom_angle
_geom_angle_site_symmetry_1
_geom_angle_site_symmetry_3
_geom_angle_publ_flag
C13 O2 C12 111.2(4) . . ?
C6 N1 C11 122.3(4) . . ?
C6 N1 C9 121.7(5) . . ?
C11 N1 C9 115.9(5) . . ?
O1 C1 C2 133.3(5) . . ?
O1 C1 C2 134.7(5) . 2 ?
C2 C1 C2 92.0(4) . 2 ?
O1 C1 C1 178.7(4) . 2 ?
C2 C1 C1 46.1(3) . 2 ?
C2 C1 C1 46.0(3) 2 2 ?
C3 C2 C1 134.1(5) . . ?
C3 C2 C1 137.9(5) . 2 ?
C1 C2 C1 88.0(4) . 2 ?
C2 C3 C8 122.4(5) . . ?
C2 C3 C4 120.7(4) . . ?
C8 C3 C4 116.8(5) . . ?
C5 C4 C3 122.3(5) . . ?
C4 C5 C6 121.5(5) . . ?
N1 C6 C7 122.8(5) . . ?
N1 C6 C5 121.4(5) . . ?
C7 C6 C5 115.9(5) . . ?
C8 C7 C6 121.6(5) . . ?
C7 C8 C3 121.7(5) . . ?
N1 C9 C10 110.2(4) . . ?
N1 C11 C12 113.1(5) . . ?
O2 C12 C11 108.8(5) . . ?
O2 C13 C14 109.6(5) . . ?
C13 C14 C15 110.6(5) . . ?
C14 C15 C16 114.1(7) . . ?
C14 C15 C29 128.2(19) . 2 ?
C16 C15 C29 24.2(14) . 2 ?
C17 C16 C15 115.4(8) . . ?
C16 C17 C18 122.5(10) . . ?
C17 C18 C19 114.4(10) . . ?
C20 C19 C18 119.6(9) . . ?
C21 C20 C19 122.4(11) . . ?
C20 C21 C22 120.0(12) . . ?
C23 C22 C21 123.4(13) . . ?
C22 C23 C24 121.8(15) . . ?
C22 C23 C25 104.0(12) . . ?
C24 C23 C25 51.0(8) . . ?
C23 C24 C25 79.0(15) . . ?
C26 C25 C24 108.2(10) . . ?
C26 C25 C23 113.2(18) . . ?
C24 C25 C23 50.0(8) . . ?
C25 C26 C27 110.8(10) . . ?
C26 C27 C28 104.6(18) . . ?
C27 C28 C29 109(3) . . ?
C28 C29 C15 127(2) . 2 ?
C39 N2 C38 119.4(4) . . ?
C44 N3 C45 119.1(4) . . ?
C43 N4A C40 115.3(5) . . ?
C42 C4A C43 116.4(5) . . ?
C37 C31 C32 122.1(5) 2 . ?
C37 C31 C36 120.2(5) 2 . ?
C32 C31 C36 117.7(5) . . ?
C33 C32 C31 122.7(5) . . ?
C32 C33 C34 119.4(6) . . ?
C35 C34 C33 120.9(6) . . ?
C34 C35 C36 121.6(5) . . ?
C37 C36 C35 122.5(5) . . ?
C37 C36 C31 119.7(5) . . ?
C35 C36 C31 117.8(5) . . ?
C31 C37 C36 119.7(4) 2 . ?
C31 C37 C38 120.5(5) 2 . ?
C36 C37 C38 119.7(5) . . ?
N2 C38 C37 111.9(4) . . ?
O3 C39 N2 122.1(5) . . ?
O3 C39 C40 122.4(5) . . ?
N2 C39 C40 115.5(5) . . ?
N4A C40 C41 120.4(5) . . ?
N4A C40 C39 116.2(5) . . ?
C41 C40 C39 123.4(4) . . ?
C42 C41 C40 121.5(4) . . ?
C4A C42 C41 119.9(5) . . ?
C4A C42 C44 117.4(5) . . ?
C41 C42 C44 122.7(4) . . ?
N4A C43 C4A 126.4(5) . . ?
O4 C44 N3 122.4(5) . . ?
O4 C44 C42 121.9(5) . . ?
N3 C44 C42 115.7(5) . . ?
N3 C45 C46 112.5(4) . . ?
C48 C46 C47 120.6(5) 2 . ?
C48 C46 C45 120.2(6) 2 . ?
C47 C46 C45 119.2(6) . . ?
C46 C47 C52 122.4(5) . . ?
C46 C47 C48 119.7(6) . . ?
C52 C47 C48 117.9(6) . . ?
C46 C48 C49 122.9(5) 2 . ?
C46 C48 C47 119.3(5) 2 . ?
C49 C48 C47 117.8(6) . . ?
C50 C49 C48 121.2(5) . . ?
C49 C50 C51 121.2(6) . . ?
C52 C51 C50 119.0(6) . . ?
C51 C52 C47 122.9(6) . . ?
N1S C1S C2S 176.6(14) . . ?
C5 C4 H4A 118.9 . . ?
C3 C4 H4A 118.9 . . ?
C4 C5 H5A 119.2 . . ?
C6 C5 H5A 119.2 . . ?
C8 C7 H7A 119.2 . . ?
C6 C7 H7A 119.2 . . ?
C7 C8 H8A 119.1 . . ?
C3 C8 H8A 119.1 . . ?
N1 C9 H9A 109.6 . . ?
C10 C9 H9A 109.6 . . ?
N1 C9 H9B 109.6 . . ?
C10 C9 H9B 109.6 . . ?
H9A C9 H9B 108.1 . . ?
C9 C10 H10A 109.5 . . ?
C9 C10 H10B 109.5 . . ?
H10A C10 H10B 109.5 . . ?
C9 C10 H10C 109.5 . . ?
H10A C10 H10C 109.5 . . ?
H10B C10 H10C 109.5 . . ?
N1 C11 H11A 109.0 . . ?
C12 C11 H11A 109.0 . . ?
N1 C11 H11B 109.0 . . ?
C12 C11 H11B 109.0 . . ?
H11A C11 H11B 107.8 . . ?
O2 C12 H12A 109.9 . . ?
C11 C12 H12A 109.9 . . ?
O2 C12 H12B 109.9 . . ?
C11 C12 H12B 109.9 . . ?
H12A C12 H12B 108.3 . . ?
O2 C13 H13A 109.8 . . ?
C14 C13 H13A 109.8 . . ?
O2 C13 H13B 109.8 . . ?
C14 C13 H13B 109.8 . . ?
H13A C13 H13B 108.2 . . ?
C13 C14 H14A 109.5 . . ?
C15 C14 H14A 109.5 . . ?
C13 C14 H14B 109.5 . . ?
C15 C14 H14B 109.5 . . ?
H14A C14 H14B 108.1 . . ?
C14 C15 H15A 108.7 . . ?
C16 C15 H15A 108.7 . . ?
C29 C15 H15A 114.2 2 . ?
C14 C15 H15B 108.7 . . ?
C16 C15 H15B 108.7 . . ?
C29 C15 H15B 84.8 2 . ?
H15A C15 H15B 107.6 . . ?
C17 C16 H16A 108.4 . . ?
C15 C16 H16A 108.4 . . ?
C17 C16 H16B 108.4 . . ?
C15 C16 H16B 108.4 . . ?
H16A C16 H16B 107.5 . . ?
C16 C17 H17A 106.7 . . ?
C18 C17 H17A 106.7 . . ?
C16 C17 H17B 106.7 . . ?
C18 C17 H17B 106.7 . . ?
H17A C17 H17B 106.6 . . ?
C17 C18 H18A 108.7 . . ?
C19 C18 H18A 108.7 . . ?
C17 C18 H18B 108.7 . . ?
C19 C18 H18B 108.7 . . ?
H18A C18 H18B 107.6 . . ?
C20 C19 H19A 107.4 . . ?
C18 C19 H19A 107.4 . . ?
C20 C19 H19B 107.4 . . ?
C18 C19 H19B 107.4 . . ?
H19A C19 H19B 106.9 . . ?
C21 C20 H20A 106.7 . . ?
C19 C20 H20A 106.7 . . ?
C21 C20 H20B 106.7 . . ?
C19 C20 H20B 106.7 . . ?
H20A C20 H20B 106.6 . . ?
C20 C21 H21A 107.3 . . ?
C22 C21 H21A 107.3 . . ?
C20 C21 H21B 107.3 . . ?
C22 C21 H21B 107.3 . . ?
H21A C21 H21B 106.9 . . ?
C23 C22 H22 118.3 . . ?
C21 C22 H22 118.3 . . ?
C22 C23 H23 119.1 . . ?
C24 C23 H23 119.1 . . ?
C25 C23 H23 113.5 . . ?
C23 C24 H24A 115.4 . . ?
C25 C24 H24A 115.4 . . ?
C23 C24 H24B 115.4 . . ?
C25 C24 H24B 115.4 . . ?
H24A C24 H24B 112.4 . . ?
C26 C25 H25A 110.0 . . ?
C24 C25 H25A 110.0 . . ?
C23 C25 H25A 61.7 . . ?
C26 C25 H25B 110.0 . . ?
C24 C25 H25B 110.0 . . ?
C23 C25 H25B 136.3 . . ?
H25A C25 H25B 108.4 . . ?
C25 C26 H26A 109.5 . . ?
C27 C26 H26A 109.5 . . ?
C25 C26 H26B 109.5 . . ?
C27 C26 H26B 109.5 . . ?
H26A C26 H26B 108.1 . . ?
C26 C27 H27A 110.8 . . ?
C28 C27 H27A 110.8 . . ?
C26 C27 H27B 110.8 . . ?
C28 C27 H27B 110.8 . . ?
H27A C27 H27B 108.9 . . ?
C27 C28 H28A 109.9 . . ?
C29 C28 H28A 109.9 . . ?
C27 C28 H28B 109.9 . . ?
C29 C28 H28B 109.9 . . ?
H28A C28 H28B 108.3 . . ?
C28 C29 H29A 105.6 . . ?
C15 C29 H29A 105.6 2 . ?
C28 C29 H29B 105.6 . . ?
C15 C29 H29B 105.6 2 . ?
H29A C29 H29B 106.1 . . ?
C39 N2 H2A 120.3 . . ?
C38 N2 H2A 120.3 . . ?
C44 N3 H3A 120.4 . . ?
C45 N3 H3A 120.4 . . ?
C42 C4A H4A1 121.8 . . ?
C43 C4A H4A1 121.8 . . ?
C33 C32 H32A 118.7 . . ?
C31 C32 H32A 118.7 . . ?
C32 C33 H33A 120.3 . . ?
C34 C33 H33A 120.3 . . ?
C35 C34 H34A 119.6 . . ?
C33 C34 H34A 119.6 . . ?
C34 C35 H35A 119.2 . . ?
C36 C35 H35A 119.2 . . ?
N2 C38 H38A 109.2 . . ?
C37 C38 H38A 109.2 . . ?
N2 C38 H38B 109.2 . . ?
C37 C38 H38B 109.2 . . ?
H38A C38 H38B 107.9 . . ?
C42 C41 H41A 119.2 . . ?
C40 C41 H41A 119.2 . . ?
N4A C43 H43A 116.8 . . ?
C4A C43 H43A 116.8 . . ?
N3 C45 H45A 109.1 . . ?
C46 C45 H45A 109.1 . . ?
N3 C45 H45B 109.1 . . ?
C46 C45 H45B 109.1 . . ?
H45A C45 H45B 107.8 . . ?
C50 C49 H49A 119.4 . . ?
C48 C49 H49A 119.4 . . ?
C49 C50 H50A 119.4 . . ?
C51 C50 H50A 119.4 . . ?
C52 C51 H51A 120.5 . . ?
C50 C51 H51A 120.5 . . ?
C51 C52 H52A 118.5 . . ?
C47 C52 H52A 118.5 . . ?
C1S C2S H2SA 109.5 . . ?
C1S C2S H2SB 109.5 . . ?
H2SA C2S H2SB 109.5 . . ?
C1S C2S H2SC 109.5 . . ?
H2SA C2S H2SC 109.5 . . ?
H2SB C2S H2SC 109.5 . . ?

loop_
_geom_bond_atom_site_label_1
_geom_bond_atom_site_label_2
_geom_bond_distance
_geom_bond_site_symmetry_2
_geom_bond_publ_flag
O1 C1 1.258(5) . ?
O2 C13 1.427(7) . ?
O2 C12 1.431(7) . ?
N1 C6 1.344(7) . ?
N1 C11 1.454(7) . ?
N1 C9 1.463(6) . ?
C1 C2 1.458(7) . ?
C1 C2 1.460(7) 2 ?
C1 C1 2.027(10) 2 ?
C2 C3 1.390(7) . ?
C2 C1 1.460(7) 2 ?
C3 C8 1.408(7) . ?
C3 C4 1.413(7) . ?
C4 C5 1.340(7) . ?
C5 C6 1.432(7) . ?
C6 C7 1.428(7) . ?
C7 C8 1.355(7) . ?
C9 C10 1.531(7) . ?
C11 C12 1.513(8) . ?
C13 C14 1.511(8) . ?
C14 C15 1.518(9) . ?
C15 C16 1.542(8) . ?
C15 C29 1.574(10) 2 ?
C16 C17 1.513(9) . ?
C17 C18 1.521(9) . ?
C18 C19 1.554(9) . ?
C19 C20 1.504(9) . ?
C20 C21 1.482(9) . ?
C21 C22 1.511(10) . ?
C22 C23 1.312(15) . ?
C23 C24 1.509(10) . ?
C23 C25 1.93(3) . ?
C24 C25 1.532(10) . ?
C25 C26 1.521(10) . ?
C26 C27 1.523(10) . ?
C27 C28 1.538(10) . ?
C28 C29 1.554(10) . ?
C29 C15 1.574(10) 2 ?
O3 C39 1.227(6) . ?
O4 C44 1.230(6) . ?
N2 C39 1.349(6) . ?
N2 C38 1.469(6) . ?
N3 C44 1.355(6) . ?
N3 C45 1.458(6) . ?
N4A C43 1.367(8) . ?
N4A C40 1.370(6) . ?
C4A C42 1.355(6) . ?
C4A C43 1.372(8) . ?
C31 C37 1.403(7) 2 ?
C31 C32 1.416(7) . ?
C31 C36 1.443(6) . ?
C32 C33 1.353(7) . ?
C33 C34 1.422(7) . ?
C34 C35 1.337(7) . ?
C35 C36 1.437(7) . ?
C36 C37 1.407(7) . ?
C37 C31 1.403(7) 2 ?
C37 C38 1.512(6) . ?
C39 C40 1.508(7) . ?
C40 C41 1.378(7) . ?
C41 C42 1.375(7) . ?
C42 C44 1.500(7) . ?
C45 C46 1.523(7) . ?
C46 C48 1.388(8) 2 ?
C46 C47 1.410(8) . ?
C47 C52 1.420(8) . ?
C47 C48 1.448(7) . ?
C48 C46 1.388(8) 2 ?
C48 C49 1.432(8) . ?
C49 C50 1.359(8) . ?
C50 C51 1.419(8) . ?
C51 C52 1.355(8) . ?
N1S C1S 1.129(11) . ?
C1S C2S 1.474(14) . ?
C4 H4A 0.9500 . ?
C5 H5A 0.9500 . ?
C7 H7A 0.9500 . ?
C8 H8A 0.9500 . ?
C9 H9A 0.9900 . ?
C9 H9B 0.9900 . ?
C10 H10A 0.9800 . ?
C10 H10B 0.9800 . ?
C10 H10C 0.9800 . ?
C11 H11A 0.9900 . ?
C11 H11B 0.9900 . ?
C12 H12A 0.9900 . ?
C12 H12B 0.9900 . ?
C13 H13A 0.9900 . ?
C13 H13B 0.9900 . ?
C14 H14A 0.9900 . ?
C14 H14B 0.9900 . ?
C15 H15A 0.9900 . ?
C15 H15B 0.9900 . ?
C16 H16A 0.9900 . ?
C16 H16B 0.9900 . ?
C17 H17A 0.9900 . ?
C17 H17B 0.9900 . ?
C18 H18A 0.9900 . ?
C18 H18B 0.9900 . ?
C19 H19A 0.9900 . ?
C19 H19B 0.9900 . ?
C20 H20A 0.9900 . ?
C20 H20B 0.9900 . ?
C21 H21A 0.9900 . ?
C21 H21B 0.9900 . ?
C22 H22 0.9500 . ?
C23 H23 0.9500 . ?
C24 H24A 0.9900 . ?
C24 H24B 0.9900 . ?
C25 H25A 0.9900 . ?
C25 H25B 0.9900 . ?
C26 H26A 0.9900 . ?
C26 H26B 0.9900 . ?
C27 H27A 0.9900 . ?
C27 H27B 0.9900 . ?
C28 H28A 0.9900 . ?
C28 H28B 0.9900 . ?
C29 H29A 0.9900 . ?
C29 H29B 0.9900 . ?
N2 H2A 0.8800 . ?
N3 H3A 0.8800 . ?
C4A H4A1 0.9500 . ?
C32 H32A 0.9500 . ?
C33 H33A 0.9500 . ?
C34 H34A 0.9500 . ?
C35 H35A 0.9500 . ?
C38 H38A 0.9900 . ?
C38 H38B 0.9900 . ?
C41 H41A 0.9500 . ?
C43 H43A 0.9500 . ?
C45 H45A 0.9900 . ?
C45 H45B 0.9900 . ?
C49 H49A 0.9500 . ?
C50 H50A 0.9500 . ?
C51 H51A 0.9500 . ?
C52 H52A 0.9500 . ?
C2S H2SA 0.9800 . ?
C2S H2SB 0.9800 . ?
C2S H2SC 0.9800 . ?

loop_
_geom_hbond_atom_site_label_D
_geom_hbond_atom_site_label_H
_geom_hbond_atom_site_label_A
_geom_hbond_distance_DH
_geom_hbond_distance_HA
_geom_hbond_distance_DA
_geom_hbond_angle_DHA
_geom_hbond_site_symmetry_A
N2 H2A O1 0.88 2.16 3.024(5) 168.2 .
N3 H3A O1 0.88 2.10 2.973(5) 171.1 .

loop_
_geom_torsion_atom_site_label_1
_geom_torsion_atom_site_label_2
_geom_torsion_atom_site_label_3
_geom_torsion_atom_site_label_4
_geom_torsion
_geom_torsion_site_symmetry_1
_geom_torsion_site_symmetry_2
_geom_torsion_site_symmetry_3
_geom_torsion_site_symmetry_4
_geom_torsion_publ_flag
O1 C1 C2 C3 -0.9(10) . . . . ?
C2 C1 C2 C3 178.5(4) 2 . . . ?
C1 C1 C2 C3 177.6(8) 2 . . . ?
O1 C1 C2 C1 -178.5(4) . . . 2 ?
C2 C1 C2 C1 0.8(5) 2 . . 2 ?
C1 C2 C3 C8 -177.3(5) . . . . ?
C1 C2 C3 C8 -0.9(10) 2 . . . ?
C1 C2 C3 C4 1.5(9) . . . . ?
C1 C2 C3 C4 177.9(5) 2 . . . ?
C2 C3 C4 C5 -176.4(5) . . . . ?
C8 C3 C4 C5 2.5(8) . . . . ?
C3 C4 C5 C6 0.6(8) . . . . ?
C11 N1 C6 C7 176.5(5) . . . . ?
C9 N1 C6 C7 -7.8(8) . . . . ?
C11 N1 C6 C5 -2.2(8) . . . . ?
C9 N1 C6 C5 173.6(5) . . . . ?
C4 C5 C6 N1 174.9(5) . . . . ?
C4 C5 C6 C7 -3.8(8) . . . . ?
N1 C6 C7 C8 -174.6(5) . . . . ?
C5 C6 C7 C8 4.1(8) . . . . ?
C6 C7 C8 C3 -1.2(8) . . . . ?
C2 C3 C8 C7 176.7(5) . . . . ?
C4 C3 C8 C7 -2.1(8) . . . . ?
C6 N1 C9 C10 -82.7(7) . . . . ?
C11 N1 C9 C10 93.3(6) . . . . ?
C6 N1 C11 C12 -75.4(7) . . . . ?
C9 N1 C11 C12 108.6(6) . . . . ?
C13 O2 C12 C11 -178.1(5) . . . . ?
N1 C11 C12 O2 -51.5(7) . . . . ?
C12 O2 C13 C14 -173.9(5) . . . . ?
O2 C13 C14 C15 -174.5(6) . . . . ?
C13 C14 C15 C16 -177.5(7) . . . . ?
C13 C14 C15 C29 -154.3(18) . . . 2 ?
C14 C15 C16 C17 71.7(13) . . . . ?
C29 C15 C16 C17 -59(4) 2 . . . ?
C15 C16 C17 C18 47.5(18) . . . . ?
C16 C17 C18 C19 -179.2(10) . . . . ?
C17 C18 C19 C20 173.8(13) . . . . ?
C18 C19 C20 C21 -85.5(17) . . . . ?
C19 C20 C21 C22 161.9(14) . . . . ?
C20 C21 C22 C23 22(3) . . . . ?
C21 C22 C23 C24 -161.0(15) . . . . ?
C21 C22 C23 C25 146.5(17) . . . . ?
C22 C23 C24 C25 -82.1(16) . . . . ?
C23 C24 C25 C26 -105(2) . . . . ?
C22 C23 C25 C26 -145.3(16) . . . . ?
C24 C23 C25 C26 94.9(15) . . . . ?
C22 C23 C25 C24 119.9(16) . . . . ?
C24 C25 C26 C27 -100(3) . . . . ?
C23 C25 C26 C27 -154(2) . . . . ?
C25 C26 C27 C28 -155(2) . . . . ?
C26 C27 C28 C29 152(3) . . . . ?
C27 C28 C29 C15 -86(4) . . . 2 ?
C37 C31 C32 C33 177.0(5) 2 . . . ?
C36 C31 C32 C33 -1.3(8) . . . . ?
C31 C32 C33 C34 -0.2(8) . . . . ?
C32 C33 C34 C35 1.5(8) . . . . ?
C33 C34 C35 C36 -1.4(9) . . . . ?
C34 C35 C36 C37 -179.1(5) . . . . ?
C34 C35 C36 C31 -0.1(8) . . . . ?
C37 C31 C36 C37 2.0(6) 2 . . . ?
C32 C31 C36 C37 -179.6(5) . . . . ?
C37 C31 C36 C35 -177.0(5) 2 . . . ?
C32 C31 C36 C35 1.4(7) . . . . ?
C35 C36 C37 C31 -175.2(5) . . . 2 ?
C31 C36 C37 C31 5.8(6) . . . 2 ?
C35 C36 C37 C38 8.4(7) . . . . ?
C31 C36 C37 C38 -170.6(4) . . . . ?
C39 N2 C38 C37 -174.9(5) . . . . ?
C31 C37 C38 N2 93.9(6) 2 . . . ?
C36 C37 C38 N2 -89.7(6) . . . . ?
C38 N2 C39 O3 5.5(8) . . . . ?
C38 N2 C39 C40 -177.1(5) . . . . ?
C43 N4A C40 C41 1.4(9) . . . . ?
C43 N4A C40 C39 -177.9(6) . . . . ?
O3 C39 C40 N4A -16.3(8) . . . . ?
N2 C39 C40 N4A 166.3(5) . . . . ?
O3 C39 C40 C41 164.4(6) . . . . ?
N2 C39 C40 C41 -13.0(8) . . . . ?
N4A C40 C41 C42 -1.2(9) . . . . ?
C39 C40 C41 C42 178.0(5) . . . . ?
C43 C4A C42 C41 1.0(10) . . . . ?
C43 C4A C42 C44 -179.2(6) . . . . ?
C40 C41 C42 C4A -0.1(9) . . . . ?
C40 C41 C42 C44 -180.0(5) . . . . ?
C40 N4A C43 C4A -0.5(12) . . . . ?
C42 C4A C43 N4A -0.7(12) . . . . ?
C45 N3 C44 O4 -3.8(8) . . . . ?
C45 N3 C44 C42 177.6(5) . . . . ?
C4A C42 C44 O4 17.5(9) . . . . ?
C41 C42 C44 O4 -162.7(6) . . . . ?
C4A C42 C44 N3 -163.9(5) . . . . ?
C41 C42 C44 N3 15.9(8) . . . . ?
C44 N3 C45 C46 168.1(5) . . . . ?
N3 C45 C46 C48 95.6(6) . . . 2 ?
N3 C45 C46 C47 -87.0(6) . . . . ?
C48 C46 C47 C52 -172.5(5) 2 . . . ?
C45 C46 C47 C52 10.1(8) . . . . ?
C48 C46 C47 C48 6.8(7) 2 . . . ?
C45 C46 C47 C48 -170.6(4) . . . . ?
C46 C47 C48 C46 0.0(6) . . . 2 ?
C52 C47 C48 C46 179.3(5) . . . 2 ?
C46 C47 C48 C49 178.7(5) . . . . ?
C52 C47 C48 C49 -1.9(7) . . . . ?
C46 C48 C49 C50 -179.3(5) 2 . . . ?
C47 C48 C49 C50 1.9(8) . . . . ?
C48 C49 C50 C51 -1.0(9) . . . . ?
C49 C50 C51 C52 0.0(9) . . . . ?
C50 C51 C52 C47 -0.1(9) . . . . ?
C46 C47 C52 C51 -179.6(5) . . . . ?
C48 C47 C52 C51 1.0(8) . . . . ?
